data_4004043
loop_
_publ_author_name
'Belik, A.A.'
'Azuma, M.'
'Saito, T.'
'Shimakawa, Y.'
'Takano, M.'

_publ_section_title
;
 Crystallographic features and tetragonal phase stability of PbVO3, a new
 memmber of PbTiO3 family : At 530 K
;
_journal_name_full 'Chemistry of Materials'
_journal_page_first 269
_journal_page_last 273
_journal_paper_doi 10.1021/cm048387i
_journal_volume 17
_journal_year 2005
_chemical_formula_sum 'O3 Pb V'
_chemical_name_common 'PbVO3 perovskite at 530 K'
_space_group_IT_number 99
_space_group_name_Hall 'P 4 -2'
_space_group_name_H-M_alt 'P 4 m m'
_cell_angle_alpha 90.000000
_cell_angle_beta 90.000000
_cell_angle_gamma 90.000000
_cell_formula_units_Z 1
_cell_length_a 3.80721(5)
_cell_length_b 3.80721(5)
_cell_length_c 4.69819(9)
_cell_volume 68.0995(18)
_diffrn_ambient_pressure 100
_diffrn_ambient_temperature 530
_cod_data_source_file PbVO3-530K.cif
_cod_data_source_block PbVO3-530K
_cod_original_cell_volume 68.099552
_cod_original_formula_sum 'Pb V O3'
_cod_database_code 4004043

loop_
_space_group_symop_id
_space_group_symop_operation_xyz
1 x,y,z
2 -x,-y,z
3 -y,x,z
4 y,-x,z
5 x,-y,z
6 -x,y,z
7 -y,-x,z
8 y,x,z

loop_
_atom_site_label
_atom_site_occupancy
_atom_site_fract_x
_atom_site_fract_y
_atom_site_fract_z
_atom_site_adp_type
_atom_site_B_iso_or_equiv
_atom_site_type_symbol
Pb 1.0 0.000000 0.000000 0.000000 Biso 0.89(1) Pb
V 1.0 0.500000 0.500000 0.5674(4) Biso 0.63(5) V
O1 1.0 0.500000 0.500000 0.2102(15) Biso 1.5(2) O
O2 1.0 0.500000 0.000000 0.6915(10) Biso 0.9(1) O
